data_7242471
loop_
_publ_author_name
'Hasuo, Naohiro'
'Takahashi, Kiyonori'
'Hisaki, Ichiro'
'Kokado, Kenta'
'Nakamura, Takayoshi'

_publ_section_title
;
 Molecular motion of halogenated ethylammonium/[18]crown-6 supramolecular
 ions in nickel dithiolate magnetic crystals
;
_journal_issue 14
_journal_name_full CrystEngComm
_journal_page_first 2756
_journal_page_last 2763
_journal_paper_doi 10.1039/D1CE00253H
_journal_volume 23
_journal_year 2021
_chemical_formula_moiety 'C6 Ni S10, C12 H24 O6, C2 H7 F N'
_chemical_formula_sum 'C20 H31 F N Ni O6 S10'
_chemical_formula_weight 779.77
_space_group_crystal_system triclinic
_space_group_IT_number 2
_space_group_name_Hall '-P 1'
_space_group_name_H-M_alt 'P -1'
_atom_sites_solution_hydrogens geom
_atom_sites_solution_primary dual
_audit_creation_date 2020-11-25
_audit_creation_method
;
Olex2 1.3
(compiled 2020.07.31 svn.rc2a77460 for OlexSys, GUI svn.r6145)
;
_audit_update_record
;
2020-12-31 deposited with the CCDC.	2021-03-19 downloaded from the CCDC.
;
_cell_angle_alpha 70.317(3)
_cell_angle_beta 79.956(2)
_cell_angle_gamma 80.078(3)
_cell_formula_units_Z 2
_cell_length_a 10.3994(3)
_cell_length_b 12.6286(5)
_cell_length_c 12.9431(4)
_cell_measurement_reflns_used 11110
_cell_measurement_temperature 153
_cell_measurement_theta_max 30.7090
_cell_measurement_theta_min 2.0180
_cell_volume 1564.10(10)
_computing_cell_refinement 'CrysAlisPro 1.171.41.63a (Rigaku OD, 2020)'
_computing_data_collection 'CrysAlisPro 1.171.41.63a (Rigaku OD, 2020)'
_computing_data_reduction 'CrysAlisPro 1.171.41.63a (Rigaku OD, 2020)'
_computing_molecular_graphics 'Olex2 1.3 (Dolomanov et al., 2009)'
_computing_publication_material 'Olex2 1.3 (Dolomanov et al., 2009)'
_computing_structure_refinement 'SHELXL 2018/1 (Sheldrick, 2015)'
_computing_structure_solution 'SHELXT 2018/2 (Sheldrick, 2018)'
_diffrn_ambient_temperature 153
_diffrn_detector 'Hybrid Pixel Array Detector'
_diffrn_detector_area_resol_mean 10.0000
_diffrn_detector_type HyPix
_diffrn_measured_fraction_theta_full 0.999
_diffrn_measured_fraction_theta_max 0.784
_diffrn_measurement_details
;
List of Runs (angles in degrees, time in seconds):

  # Type    Start    End  Width  t~exp~   \w     \q     \k     \f   Frames
#--------------------------------------------------------------------------
  1  \w     -5.00  75.00   0.50    0.19    --    5.18  37.00   0.00  160
  2  \w     -8.00  70.00   0.50    0.19    --    5.18  77.00  60.00  156
  3  \w    -76.00  16.00   0.50    0.19    --   -5.03 -77.00 150.00  184
  4  \w    -18.00  27.00   0.50    0.19    --    5.18 -99.00 -90.00   90
  5  \w    -14.00  39.00   0.50    0.19    --    5.18 -99.00-120.00  106
;
_diffrn_measurement_device 'four-circle diffractometer'
_diffrn_measurement_device_type 'XtaLAB Synergy R, HyPix'
_diffrn_measurement_method '\w scans'
_diffrn_measurement_specimen_support 'Mitegen 50um'
_diffrn_orient_matrix_type 'CrysAlisPro convention (1999,Acta A55,543-557)'
_diffrn_orient_matrix_UB_11 -0.0018475000
_diffrn_orient_matrix_UB_12 0.0556759000
_diffrn_orient_matrix_UB_13 0.0020409000
_diffrn_orient_matrix_UB_21 -0.0114175000
_diffrn_orient_matrix_UB_22 -0.0206054000
_diffrn_orient_matrix_UB_23 0.0585849000
_diffrn_orient_matrix_UB_31 0.0688276000
_diffrn_orient_matrix_UB_32 -0.0093885000
_diffrn_orient_matrix_UB_33 0.0023095000
_diffrn_radiation_collimation 0.3
_diffrn_radiation_monochromator mirror
_diffrn_radiation_probe x-ray
_diffrn_radiation_type 'Mo K\a'
_diffrn_radiation_wavelength 0.71073
_diffrn_reflns_av_R_equivalents 0.0413
_diffrn_reflns_av_unetI/netI 0.0456
_diffrn_reflns_Laue_measured_fraction_full 0.999
_diffrn_reflns_Laue_measured_fraction_max 0.784
_diffrn_reflns_limit_h_max 12
_diffrn_reflns_limit_h_min -14
_diffrn_reflns_limit_k_max 18
_diffrn_reflns_limit_k_min -17
_diffrn_reflns_limit_l_max 18
_diffrn_reflns_limit_l_min -17
_diffrn_reflns_number 19288
_diffrn_reflns_point_group_measured_fraction_full 0.999
_diffrn_reflns_point_group_measured_fraction_max 0.784
_diffrn_reflns_theta_full 25.242
_diffrn_reflns_theta_max 30.826
_diffrn_reflns_theta_min 2.004
_diffrn_source 'micro-focus sealed X-ray tube'
_diffrn_source_current 24.0
_diffrn_source_power 1.2
_diffrn_source_target Mo
_diffrn_source_type 'Mova (Mo) X-ray Source'
_diffrn_source_voltage 50.0
_exptl_absorpt_coefficient_mu 1.331
_exptl_absorpt_correction_T_max 1.00000
_exptl_absorpt_correction_T_min 0.67479
_exptl_absorpt_correction_type multi-scan
_exptl_absorpt_process_details
;
CrysAlisPro 1.171.41.63a (Rigaku Oxford Diffraction, 2020)
Empirical absorption correction using spherical harmonics,
 implemented in SCALE3 ABSPACK scaling algorithm.
;
_exptl_crystal_colour black
_exptl_crystal_colour_primary black
_exptl_crystal_density_diffrn 1.656
_exptl_crystal_description block
_exptl_crystal_F_000 806
_exptl_crystal_size_max 0.507
_exptl_crystal_size_mid 0.211
_exptl_crystal_size_min 0.09
_refine_diff_density_max 0.471
_refine_diff_density_min -0.437
_refine_diff_density_rms 0.076
_refine_ls_extinction_method none
_refine_ls_goodness_of_fit_ref 1.072
_refine_ls_hydrogen_treatment constr
_refine_ls_matrix_type full
_refine_ls_number_parameters 363
_refine_ls_number_reflns 7694
_refine_ls_number_restraints 9
_refine_ls_restrained_S_all 1.072
_refine_ls_R_factor_all 0.0425
_refine_ls_R_factor_gt 0.0333
_refine_ls_shift/su_max 0.001
_refine_ls_shift/su_mean 0.000
_refine_ls_structure_factor_coef Fsqd
_refine_ls_weighting_details 'w=1/[\s^2^(Fo^2^)+(0.0380P)^2^+0.0235P] where P=(Fo^2^+2Fc^2^)/3'
_refine_ls_weighting_scheme calc
_refine_ls_wR_factor_gt 0.0832
_refine_ls_wR_factor_ref 0.0879
_reflns_Friedel_coverage 0.000
_reflns_number_gt 6273
_reflns_number_total 7694
_reflns_threshold_expression 'I > 2\s(I)'
_cod_data_source_file d1ce00253h2.cif
_cod_data_source_block 153k
_cod_depositor_comments 'Adding full bibliography for 7242434--7242480.cif.'
_cod_original_cell_volume 1564.10(9)
_cod_database_code 7242471
_shelx_shelxl_version_number 2018/1
_chemical_oxdiff_formula CHNOFNiS
_chemical_oxdiff_usercomment 20_20200608
_shelx_space_group_comment
;
The symmetry employed for this shelxl refinement is uniquely defined
by the following loop, which should always be used as a source of
symmetry information in preference to the above space-group names.
They are only intended as comments.
;
_reflns_odcompleteness_completeness 99.89
_reflns_odcompleteness_iscentric 1
_reflns_odcompleteness_theta 26.32
_olex2_refinement_description
;
1. Fixed Uiso
 At 1.2 times of:
  All C(H,H) groups, All C(H,H,H,H) groups, All N(H,H,H) groups
2. Rigid body (RIGU) restrains
 F1A, C2A, C1
 with sigma for 1-2 distances of 0.004 and sigma for 1-3 distances of 0.004
3. Others
 Sof(H1AA)=Sof(H1AB)=Sof(C2A)=Sof(H2AA)=Sof(H2AB)=1-FVAR(1)
 Sof(H1BC)=Sof(H1BD)=Sof(C2)=Sof(H2A)=Sof(H2B)=FVAR(1)
4.a Secondary CH2 refined with riding coordinates:
 C5(H5A,H5B), C7(H7A,H7B), C6(H6A,H6B), C3(H3A,H3B), C4(H4A,H4B), C11(H11A,
 H11B), C8(H8A,H8B), C13(H13A,H13B), C12(H12A,H12B), C14(H14A,H14B), C1(H1BC,
 H1BD), C1(H1AA,H1AB), C9(H9A,H9B), C10(H10A,H10B), C2(H2A,H2B), C2A(H2AA,H2AB)
4.b Idealised Me refined as rotating group:
 N1(H1A,H1B,H1C)
;
_olex2_exptl_crystal_mounting_method loop
_olex2_submission_special_instructions 'No special instructions were received'
_oxdiff_exptl_absorpt_empirical_details
;
Empirical correction (ABSPACK) includes:
- Absorption correction using spherical harmonics
- Frame scaling
;
_oxdiff_exptl_absorpt_empirical_full_max 2.570
_oxdiff_exptl_absorpt_empirical_full_min 0.645

loop_
_space_group_symop_operation_xyz
'x, y, z'
'-x, -y, -z'

loop_
_atom_site_label
_atom_site_type_symbol
_atom_site_fract_x
_atom_site_fract_y
_atom_site_fract_z
_atom_site_U_iso_or_equiv
_atom_site_adp_type
_atom_site_occupancy
_atom_site_site_symmetry_order
_atom_site_calc_flag
_atom_site_refinement_flags_posn
_atom_site_refinement_flags_adp
_atom_site_refinement_flags_occupancy
_atom_site_disorder_assembly
_atom_site_disorder_group
Ni1 Ni 0.16496(2) 0.40741(2) 0.48879(2) 0.01812(7) Uani 1 1 d . . . . .
S2 S -0.07768(4) 0.26584(4) 0.29585(4) 0.02105(10) Uani 1 1 d . . . . .
S4 S 0.01021(4) 0.31332(4) 0.48627(4) 0.02088(10) Uani 1 1 d . . . . .
S6 S 0.10282(5) 0.36958(4) 0.66481(4) 0.02232(11) Uani 1 1 d . . . . .
S5 S 0.23055(5) 0.44237(4) 0.31334(4) 0.02288(11) Uani 1 1 d . . . . .
S8 S 0.19887(5) 0.43793(4) 0.83957(4) 0.02304(11) Uani 1 1 d . . . . .
S3 S 0.12923(5) 0.37831(4) 0.13832(4) 0.02491(11) Uani 1 1 d . . . . .
S9 S 0.40111(5) 0.55697(4) 0.68068(4) 0.02472(11) Uani 1 1 d . . . . .
S7 S 0.31407(5) 0.50715(4) 0.49101(4) 0.02280(11) Uani 1 1 d . . . . .
S10 S 0.37802(5) 0.55054(4) 0.91445(4) 0.03094(13) Uani 1 1 d . . . . .
S1 S -0.04953(5) 0.26520(4) 0.06324(4) 0.03167(12) Uani 1 1 d . . . . .
O2 O 0.16586(12) 0.89462(10) 0.28685(12) 0.0244(3) Uani 1 1 d . . . . .
O3 O 0.26674(13) 1.06414(10) 0.32907(11) 0.0248(3) Uani 1 1 d . . . . .
N1 N 0.44448(15) 0.88992(11) 0.25217(13) 0.0207(3) Uani 1 1 d . . . . .
H1A H 0.407195 0.876994 0.201384 0.025 Uiso 1 1 calc R U . . .
H1B H 0.514105 0.926435 0.219656 0.025 Uiso 1 1 calc R U . . .
H1C H 0.386687 0.931997 0.286147 0.025 Uiso 1 1 calc R U . . .
O5 O 0.68802(13) 0.97797(10) 0.13898(12) 0.0288(3) Uani 1 1 d . . . . .
O1 O 0.31494(13) 0.80808(10) 0.12211(11) 0.0252(3) Uani 1 1 d . . . . .
O6 O 0.59005(13) 0.81523(11) 0.07883(11) 0.0274(3) Uani 1 1 d . . . . .
O4 O 0.54363(13) 1.07157(10) 0.29513(12) 0.0291(3) Uani 1 1 d . . . . .
C16 C 0.02610(17) 0.32477(13) 0.34860(15) 0.0187(4) Uani 1 1 d . . . . .
C18 C 0.20670(18) 0.43827(14) 0.70334(15) 0.0197(4) Uani 1 1 d . . . . .
C19 C 0.29923(18) 0.49606(14) 0.62848(16) 0.0200(4) Uani 1 1 d . . . . .
C17 C 0.12227(18) 0.37914(14) 0.27364(15) 0.0202(4) Uani 1 1 d . . . . .
C20 C 0.32761(18) 0.51781(14) 0.81688(16) 0.0217(4) Uani 1 1 d . . . . .
C15 C -0.00132(18) 0.30061(14) 0.16043(16) 0.0226(4) Uani 1 1 d . . . . .
C5 C 0.08256(19) 0.98049(15) 0.32270(17) 0.0270(4) Uani 1 1 d . . . . .
H5A H 0.001750 0.951886 0.364095 0.032 Uiso 1 1 calc R U . . .
H5B H 0.060256 1.045008 0.259369 0.032 Uiso 1 1 calc R U . . .
C7 C 0.3321(2) 1.11455(15) 0.38593(17) 0.0274(4) Uani 1 1 d . . . . .
H7A H 0.360671 1.057876 0.452366 0.033 Uiso 1 1 calc R U . . .
H7B H 0.272462 1.173823 0.407237 0.033 Uiso 1 1 calc R U . . .
C6 C 0.15416(19) 1.01553(15) 0.39448(17) 0.0268(4) Uani 1 1 d . . . . .
H6A H 0.097119 1.070343 0.424467 0.032 Uiso 1 1 calc R U . . .
H6B H 0.180643 0.950194 0.455628 0.032 Uiso 1 1 calc R U . . .
C3 C 0.1976(2) 0.76454(15) 0.18536(18) 0.0285(4) Uani 1 1 d . . . . .
H3A H 0.218720 0.704496 0.252350 0.034 Uiso 1 1 calc R U . . .
H3B H 0.155146 0.733623 0.142772 0.034 Uiso 1 1 calc R U . . .
C4 C 0.10781(19) 0.85954(15) 0.21392(17) 0.0261(4) Uani 1 1 d . . . . .
H4A H 0.093843 0.922527 0.147186 0.031 Uiso 1 1 calc R U . . .
H4B H 0.023212 0.834492 0.249182 0.031 Uiso 1 1 calc R U . . .
C11 C 0.7708(2) 0.90120(17) 0.08951(18) 0.0318(5) Uani 1 1 d . . . . .
H11A H 0.798905 0.832336 0.146495 0.038 Uiso 1 1 calc R U . . .
H11B H 0.848534 0.935154 0.047580 0.038 Uiso 1 1 calc R U . . .
C8 C 0.4484(2) 1.16320(15) 0.31033(18) 0.0287(4) Uani 1 1 d . . . . .
H8A H 0.421700 1.211635 0.239669 0.034 Uiso 1 1 calc R U . . .
H8B H 0.485990 1.208360 0.342270 0.034 Uiso 1 1 calc R U . . .
C13 C 0.5196(2) 0.77756(17) 0.01468(18) 0.0322(5) Uani 1 1 d . . . . .
H13A H 0.577123 0.723316 -0.015784 0.039 Uiso 1 1 calc R U . . .
H13B H 0.489459 0.841423 -0.046210 0.039 Uiso 1 1 calc R U . . .
C12 C 0.6963(2) 0.87381(17) 0.01448(18) 0.0333(5) Uani 1 1 d . . . . .
H12A H 0.663205 0.943098 -0.039537 0.040 Uiso 1 1 calc R U . . .
H12B H 0.754018 0.827069 -0.024794 0.040 Uiso 1 1 calc R U . . .
C14 C 0.4046(2) 0.72367(16) 0.08685(18) 0.0318(5) Uani 1 1 d . . . . .
H14A H 0.361114 0.691294 0.046193 0.038 Uiso 1 1 calc R U . . .
H14B H 0.434118 0.663307 0.150663 0.038 Uiso 1 1 calc R U . . .
C1 C 0.4869(2) 0.78049(15) 0.33438(18) 0.0340(5) Uani 1 1 d . . . . .
H1BC H 0.418142 0.731633 0.353283 0.041 Uiso 0.874(6) 1 calc R U P A 2
H1BD H 0.565082 0.743520 0.301655 0.041 Uiso 0.874(6) 1 calc R U P A 2
H1AA H 0.472525 0.718812 0.310628 0.041 Uiso 0.126(6) 1 calc R U P A 1
H1AB H 0.580393 0.774929 0.337596 0.041 Uiso 0.126(6) 1 calc R U P A 1
C9 C 0.6663(2) 1.10870(17) 0.2384(2) 0.0347(5) Uani 1 1 d . . . . .
H9A H 0.708934 1.134173 0.285245 0.042 Uiso 1 1 calc R U . . .
H9B H 0.651957 1.171579 0.171696 0.042 Uiso 1 1 calc R U . . .
C10 C 0.7519(2) 1.01190(17) 0.20945(19) 0.0327(5) Uani 1 1 d . . . . .
H10A H 0.836604 1.035072 0.172062 0.039 Uiso 1 1 calc R U . . .
H10B H 0.766333 0.949019 0.276158 0.039 Uiso 1 1 calc R U . . .
C2 C 0.5155(3) 0.79527(19) 0.4361(2) 0.0312(7) Uani 0.874(6) 1 d . . P A 2
H2A H 0.549502 0.722741 0.484974 0.037 Uiso 0.874(6) 1 calc R U P A 2
H2B H 0.582062 0.846110 0.417452 0.037 Uiso 0.874(6) 1 calc R U P A 2
C2A C 0.417(3) 0.7689(16) 0.4430(16) 0.047(6) Uani 0.126(6) 1 d . . P A 1
H2AA H 0.328827 0.754753 0.440315 0.057 Uiso 0.126(6) 1 calc R U P A 1
H2AB H 0.457895 0.699741 0.492059 0.057 Uiso 0.126(6) 1 calc R U P A 1
F1A F 0.40320(17) 0.83899(12) 0.48910(12) 0.0617(5) Uani 1 1 d . . . . .

loop_
_atom_site_aniso_label
_atom_site_aniso_U_11
_atom_site_aniso_U_22
_atom_site_aniso_U_33
_atom_site_aniso_U_23
_atom_site_aniso_U_13
_atom_site_aniso_U_12
Ni1 0.01906(13) 0.01646(11) 0.02057(13) -0.00725(9) -0.00342(10) -0.00292(9)
S2 0.0199(2) 0.0212(2) 0.0246(2) -0.00894(18) -0.00363(19) -0.00489(17)
S4 0.0216(2) 0.0215(2) 0.0207(2) -0.00706(17) -0.00167(18) -0.00569(17)
S6 0.0255(2) 0.0215(2) 0.0220(2) -0.00647(18) -0.00274(19) -0.00926(18)
S5 0.0240(2) 0.0241(2) 0.0237(2) -0.00922(18) -0.00124(19) -0.00965(18)
S8 0.0283(2) 0.0219(2) 0.0197(2) -0.00596(17) -0.00381(19) -0.00550(18)
S3 0.0246(2) 0.0312(2) 0.0222(2) -0.01151(19) 0.00023(19) -0.00929(19)
S9 0.0203(2) 0.0312(2) 0.0285(3) -0.0156(2) -0.0010(2) -0.00798(18)
S7 0.0231(2) 0.0267(2) 0.0220(2) -0.01101(18) 0.00057(19) -0.00872(18)
S10 0.0371(3) 0.0336(3) 0.0300(3) -0.0169(2) -0.0108(2) -0.0043(2)
S1 0.0321(3) 0.0426(3) 0.0284(3) -0.0177(2) -0.0051(2) -0.0115(2)
O2 0.0201(6) 0.0221(6) 0.0346(8) -0.0133(6) -0.0070(6) 0.0000(5)
O3 0.0260(7) 0.0265(6) 0.0269(7) -0.0148(5) -0.0025(6) -0.0043(5)
N1 0.0212(8) 0.0214(7) 0.0218(8) -0.0098(6) -0.0030(6) -0.0024(6)
O5 0.0195(7) 0.0274(7) 0.0390(8) -0.0099(6) -0.0061(6) -0.0004(5)
O1 0.0262(7) 0.0215(6) 0.0323(8) -0.0143(6) -0.0039(6) -0.0023(5)
O6 0.0270(7) 0.0327(7) 0.0230(7) -0.0117(6) -0.0013(6) -0.0010(6)
O4 0.0235(7) 0.0228(6) 0.0434(9) -0.0125(6) -0.0054(6) -0.0043(5)
C16 0.0193(9) 0.0153(7) 0.0237(9) -0.0086(7) -0.0059(7) 0.0002(6)
C18 0.0221(9) 0.0183(8) 0.0200(9) -0.0075(7) -0.0064(8) 0.0012(7)
C19 0.0205(9) 0.0189(8) 0.0250(10) -0.0118(7) -0.0062(8) -0.0011(7)
C17 0.0229(9) 0.0196(8) 0.0206(9) -0.0097(7) -0.0035(8) -0.0012(7)
C20 0.0211(9) 0.0197(8) 0.0258(10) -0.0097(7) -0.0062(8) 0.0021(7)
C15 0.0206(9) 0.0223(8) 0.0261(10) -0.0099(7) -0.0026(8) -0.0012(7)
C5 0.0207(9) 0.0266(9) 0.0328(11) -0.0103(8) -0.0003(8) -0.0017(7)
C7 0.0340(11) 0.0226(8) 0.0309(11) -0.0157(8) -0.0096(9) 0.0024(8)
C6 0.0253(10) 0.0257(9) 0.0273(10) -0.0091(8) -0.0015(8) 0.0020(8)
C3 0.0312(11) 0.0231(9) 0.0357(11) -0.0116(8) -0.0068(9) -0.0077(8)
C4 0.0226(9) 0.0242(9) 0.0336(11) -0.0079(8) -0.0068(8) -0.0079(7)
C11 0.0209(10) 0.0318(10) 0.0352(12) -0.0049(9) 0.0019(9) -0.0009(8)
C8 0.0346(11) 0.0218(8) 0.0352(11) -0.0135(8) -0.0114(9) -0.0020(8)
C13 0.0372(12) 0.0341(10) 0.0288(11) -0.0186(9) -0.0054(9) 0.0051(9)
C12 0.0309(11) 0.0360(10) 0.0267(11) -0.0085(9) 0.0035(9) 0.0025(9)
C14 0.0412(12) 0.0251(9) 0.0362(12) -0.0200(9) -0.0083(10) 0.0018(8)
C1 0.0519(14) 0.0201(9) 0.0276(11) -0.0058(8) -0.0084(10) 0.0025(9)
C9 0.0288(11) 0.0326(10) 0.0483(14) -0.0129(9) -0.0101(10) -0.0129(8)
C10 0.0199(10) 0.0349(10) 0.0432(13) -0.0076(9) -0.0094(9) -0.0071(8)
C2 0.0366(16) 0.0239(11) 0.0309(14) -0.0057(9) -0.0119(11) 0.0039(10)
C2A 0.072(15) 0.036(8) 0.026(6) 0.002(6) -0.013(7) -0.003(8)
F1A 0.0817(12) 0.0625(9) 0.0293(8) -0.0167(7) -0.0165(8) 0.0362(8)

loop_
_atom_type_symbol
_atom_type_description
_atom_type_scat_dispersion_real
_atom_type_scat_dispersion_imag
_atom_type_scat_source
C C 0.0033 0.0016 'International Tables Vol C Tables 4.2.6.8 and 6.1.1.4'
H H 0.0000 0.0000 'International Tables Vol C Tables 4.2.6.8 and 6.1.1.4'
F F 0.0171 0.0103 'International Tables Vol C Tables 4.2.6.8 and 6.1.1.4'
N N 0.0061 0.0033 'International Tables Vol C Tables 4.2.6.8 and 6.1.1.4'
Ni Ni 0.3393 1.1124 'International Tables Vol C Tables 4.2.6.8 and 6.1.1.4'
O O 0.0106 0.0060 'International Tables Vol C Tables 4.2.6.8 and 6.1.1.4'
S S 0.1246 0.1234 'International Tables Vol C Tables 4.2.6.8 and 6.1.1.4'

loop_
_geom_angle_atom_site_label_1
_geom_angle_atom_site_label_2
_geom_angle_atom_site_label_3
_geom_angle
_geom_angle_site_symmetry_1
_geom_angle_site_symmetry_3
_geom_angle_publ_flag
S6 Ni1 S4 86.881(19) . . ?
S6 Ni1 S5 178.78(2) . . ?
S6 Ni1 S7 92.823(19) . . ?
S5 Ni1 S4 93.321(19) . . ?
S5 Ni1 S7 87.021(19) . . ?
S7 Ni1 S4 177.792(19) . . ?
C15 S2 C16 97.63(9) . . ?
C16 S4 Ni1 101.71(6) . . ?
C18 S6 Ni1 102.31(7) . . ?
C17 S5 Ni1 102.16(7) . . ?
C20 S8 C18 96.97(9) . . ?
C15 S3 C17 97.53(9) . . ?
C20 S9 C19 97.38(9) . . ?
C19 S7 Ni1 102.37(6) . . ?
C5 O2 C4 112.17(13) . . ?
C6 O3 C7 112.72(16) . . ?
H1A N1 H1B 109.5 . . ?
H1A N1 H1C 109.5 . . ?
H1B N1 H1C 109.5 . . ?
C1 N1 H1A 109.5 . . ?
C1 N1 H1B 109.5 . . ?
C1 N1 H1C 109.5 . . ?
C10 O5 C11 113.28(15) . . ?
C3 O1 C14 112.07(14) . . ?
C12 O6 C13 112.63(16) . . ?
C9 O4 C8 112.32(14) . . ?
S4 C16 S2 122.40(11) . . ?
C17 C16 S2 115.69(14) . . ?
C17 C16 S4 121.90(13) . . ?
S6 C18 S8 122.37(11) . . ?
C19 C18 S6 121.18(14) . . ?
C19 C18 S8 116.45(13) . . ?
S7 C19 S9 122.76(11) . . ?
C18 C19 S9 115.95(14) . . ?
C18 C19 S7 121.28(13) . . ?
S5 C17 S3 122.91(12) . . ?
C16 C17 S5 120.85(14) . . ?
C16 C17 S3 116.23(13) . . ?
S9 C20 S8 113.19(10) . . ?
S10 C20 S8 123.84(12) . . ?
S10 C20 S9 122.95(11) . . ?
S2 C15 S3 112.84(10) . . ?
S1 C15 S2 123.30(11) . . ?
S1 C15 S3 123.85(12) . . ?
O2 C5 H5A 110.0 . . ?
O2 C5 H5B 110.0 . . ?
O2 C5 C6 108.28(14) . . ?
H5A C5 H5B 108.4 . . ?
C6 C5 H5A 110.0 . . ?
C6 C5 H5B 110.0 . . ?
O3 C7 H7A 110.0 . . ?
O3 C7 H7B 110.0 . . ?
O3 C7 C8 108.52(17) . . ?
H7A C7 H7B 108.4 . . ?
C8 C7 H7A 110.0 . . ?
C8 C7 H7B 110.0 . . ?
O3 C6 C5 108.38(17) . . ?
O3 C6 H6A 110.0 . . ?
O3 C6 H6B 110.0 . . ?
C5 C6 H6A 110.0 . . ?
C5 C6 H6B 110.0 . . ?
H6A C6 H6B 108.4 . . ?
O1 C3 H3A 110.1 . . ?
O1 C3 H3B 110.1 . . ?
O1 C3 C4 108.23(14) . . ?
H3A C3 H3B 108.4 . . ?
C4 C3 H3A 110.1 . . ?
C4 C3 H3B 110.1 . . ?
O2 C4 C3 108.95(15) . . ?
O2 C4 H4A 109.9 . . ?
O2 C4 H4B 109.9 . . ?
C3 C4 H4A 109.9 . . ?
C3 C4 H4B 109.9 . . ?
H4A C4 H4B 108.3 . . ?
O5 C11 H11A 109.9 . . ?
O5 C11 H11B 109.9 . . ?
O5 C11 C12 109.14(15) . . ?
H11A C11 H11B 108.3 . . ?
C12 C11 H11A 109.9 . . ?
C12 C11 H11B 109.9 . . ?
O4 C8 C7 108.32(15) . . ?
O4 C8 H8A 110.0 . . ?
O4 C8 H8B 110.0 . . ?
C7 C8 H8A 110.0 . . ?
C7 C8 H8B 110.0 . . ?
H8A C8 H8B 108.4 . . ?
O6 C13 H13A 109.8 . . ?
O6 C13 H13B 109.8 . . ?
O6 C13 C14 109.18(17) . . ?
H13A C13 H13B 108.3 . . ?
C14 C13 H13A 109.8 . . ?
C14 C13 H13B 109.8 . . ?
O6 C12 C11 108.90(18) . . ?
O6 C12 H12A 109.9 . . ?
O6 C12 H12B 109.9 . . ?
C11 C12 H12A 109.9 . . ?
C11 C12 H12B 109.9 . . ?
H12A C12 H12B 108.3 . . ?
O1 C14 C13 108.82(15) . . ?
O1 C14 H14A 109.9 . . ?
O1 C14 H14B 109.9 . . ?
C13 C14 H14A 109.9 . . ?
C13 C14 H14B 109.9 . . ?
H14A C14 H14B 108.3 . . ?
N1 C1 H1BC 109.2 . . ?
N1 C1 H1BD 109.2 . . ?
N1 C1 H1AA 109.2 . . ?
N1 C1 H1AB 109.2 . . ?
H1BC C1 H1BD 107.9 . . ?
H1AA C1 H1AB 107.9 . . ?
C2 C1 N1 112.22(16) . . ?
C2 C1 H1BC 109.2 . . ?
C2 C1 H1BD 109.2 . . ?
C2A C1 N1 112.2(8) . . ?
C2A C1 H1AA 109.2 . . ?
C2A C1 H1AB 109.2 . . ?
O4 C9 H9A 109.9 . . ?
O4 C9 H9B 109.9 . . ?
O4 C9 C10 108.72(16) . . ?
H9A C9 H9B 108.3 . . ?
C10 C9 H9A 109.9 . . ?
C10 C9 H9B 109.9 . . ?
O5 C10 C9 108.61(15) . . ?
O5 C10 H10A 110.0 . . ?
O5 C10 H10B 110.0 . . ?
C9 C10 H10A 110.0 . . ?
C9 C10 H10B 110.0 . . ?
H10A C10 H10B 108.3 . . ?
C1 C2 H2A 109.6 . . ?
C1 C2 H2B 109.6 . . ?
H2A C2 H2B 108.1 . . ?
F1A C2 C1 110.4(2) . . ?
F1A C2 H2A 109.6 . . ?
F1A C2 H2B 109.6 . . ?
C1 C2A H2AA 106.2 . . ?
C1 C2A H2AB 106.2 . . ?
H2AA C2A H2AB 106.4 . . ?
F1A C2A C1 124.7(17) . . ?
F1A C2A H2AA 106.2 . . ?
F1A C2A H2AB 106.2 . . ?

loop_
_geom_bond_atom_site_label_1
_geom_bond_atom_site_label_2
_geom_bond_distance
_geom_bond_site_symmetry_2
_geom_bond_publ_flag
Ni1 S4 2.1694(5) . ?
Ni1 S6 2.1670(5) . ?
Ni1 S5 2.1692(5) . ?
Ni1 S7 2.1691(5) . ?
S2 C16 1.7496(17) . ?
S2 C15 1.735(2) . ?
S4 C16 1.7191(19) . ?
S6 C18 1.7235(17) . ?
S5 C17 1.7198(18) . ?
S8 C18 1.7495(18) . ?
S8 C20 1.7392(19) . ?
S3 C17 1.7439(19) . ?
S3 C15 1.7385(19) . ?
S9 C19 1.7468(17) . ?
S9 C20 1.735(2) . ?
S7 C19 1.7184(19) . ?
S10 C20 1.6424(18) . ?
S1 C15 1.6462(19) . ?
O2 C5 1.420(2) . ?
O2 C4 1.423(2) . ?
O3 C7 1.431(2) . ?
O3 C6 1.420(2) . ?
N1 H1A 0.8900 . ?
N1 H1B 0.8900 . ?
N1 H1C 0.8900 . ?
N1 C1 1.483(2) . ?
O5 C11 1.425(2) . ?
O5 C10 1.424(2) . ?
O1 C3 1.428(2) . ?
O1 C14 1.432(2) . ?
O6 C13 1.432(2) . ?
O6 C12 1.417(3) . ?
O4 C8 1.431(2) . ?
O4 C9 1.427(3) . ?
C16 C17 1.365(3) . ?
C18 C19 1.356(3) . ?
C5 H5A 0.9700 . ?
C5 H5B 0.9700 . ?
C5 C6 1.498(3) . ?
C7 H7A 0.9700 . ?
C7 H7B 0.9700 . ?
C7 C8 1.495(3) . ?
C6 H6A 0.9700 . ?
C6 H6B 0.9700 . ?
C3 H3A 0.9700 . ?
C3 H3B 0.9700 . ?
C3 C4 1.497(3) . ?
C4 H4A 0.9700 . ?
C4 H4B 0.9700 . ?
C11 H11A 0.9700 . ?
C11 H11B 0.9700 . ?
C11 C12 1.498(3) . ?
C8 H8A 0.9700 . ?
C8 H8B 0.9700 . ?
C13 H13A 0.9700 . ?
C13 H13B 0.9700 . ?
C13 C14 1.493(3) . ?
C12 H12A 0.9700 . ?
C12 H12B 0.9700 . ?
C14 H14A 0.9700 . ?
C14 H14B 0.9700 . ?
C1 H1BC 0.9700 . ?
C1 H1BD 0.9700 . ?
C1 H1AA 0.9700 . ?
C1 H1AB 0.9700 . ?
C1 C2 1.475(3) . ?
C1 C2A 1.44(2) . ?
C9 H9A 0.9700 . ?
C9 H9B 0.9700 . ?
C9 C10 1.498(3) . ?
C10 H10A 0.9700 . ?
C10 H10B 0.9700 . ?
C2 H2A 0.9700 . ?
C2 H2B 0.9700 . ?
C2 F1A 1.376(3) . ?
C2A H2AA 0.9700 . ?
C2A H2AB 0.9700 . ?
C2A F1A 1.20(2) . ?

loop_
_geom_torsion_atom_site_label_1
_geom_torsion_atom_site_label_2
_geom_torsion_atom_site_label_3
_geom_torsion_atom_site_label_4
_geom_torsion
_geom_torsion_site_symmetry_1
_geom_torsion_site_symmetry_2
_geom_torsion_site_symmetry_3
_geom_torsion_site_symmetry_4
_geom_torsion_publ_flag
Ni1 S4 C16 S2 -178.76(8) . . . . ?
Ni1 S4 C16 C17 2.31(15) . . . . ?
Ni1 S6 C18 S8 179.12(9) . . . . ?
Ni1 S6 C18 C19 -0.71(15) . . . . ?
Ni1 S5 C17 S3 -179.07(9) . . . . ?
Ni1 S5 C17 C16 -0.02(15) . . . . ?
Ni1 S7 C19 S9 177.66(9) . . . . ?
Ni1 S7 C19 C18 -2.08(15) . . . . ?
S2 C16 C17 S5 179.35(9) . . . . ?
S2 C16 C17 S3 -1.54(18) . . . . ?
S4 C16 C17 S5 -1.6(2) . . . . ?
S4 C16 C17 S3 177.46(9) . . . . ?
S6 C18 C19 S9 -177.76(9) . . . . ?
S6 C18 C19 S7 2.0(2) . . . . ?
S8 C18 C19 S9 2.40(18) . . . . ?
S8 C18 C19 S7 -177.85(9) . . . . ?
O2 C5 C6 O3 63.73(18) . . . . ?
O3 C7 C8 O4 -68.88(18) . . . . ?
N1 C1 C2 F1A 63.8(3) . . . . ?
N1 C1 C2A F1A -50(2) . . . . ?
O5 C11 C12 O6 -64.7(2) . . . . ?
O1 C3 C4 O2 -66.4(2) . . . . ?
O6 C13 C14 O1 65.07(19) . . . . ?
O4 C9 C10 O5 60.8(2) . . . . ?
C16 S2 C15 S3 -2.67(11) . . . . ?
C16 S2 C15 S1 178.26(11) . . . . ?
C18 S8 C20 S9 -0.75(11) . . . . ?
C18 S8 C20 S10 -179.20(11) . . . . ?
C19 S9 C20 S8 1.77(11) . . . . ?
C19 S9 C20 S10 -179.76(11) . . . . ?
C17 S3 C15 S2 2.01(11) . . . . ?
C17 S3 C15 S1 -178.93(11) . . . . ?
C20 S8 C18 S6 179.17(10) . . . . ?
C20 S8 C18 C19 -0.99(15) . . . . ?
C20 S9 C19 S7 177.73(11) . . . . ?
C20 S9 C19 C18 -2.52(15) . . . . ?
C15 S2 C16 S4 -176.43(10) . . . . ?
C15 S2 C16 C17 2.57(14) . . . . ?
C15 S3 C17 S5 178.79(11) . . . . ?
C15 S3 C17 C16 -0.30(15) . . . . ?
C5 O2 C4 C3 -176.63(16) . . . . ?
C7 O3 C6 C5 171.94(13) . . . . ?
C6 O3 C7 C8 -179.88(13) . . . . ?
C3 O1 C14 C13 175.88(15) . . . . ?
C4 O2 C5 C6 -177.42(16) . . . . ?
C11 O5 C10 C9 168.82(17) . . . . ?
C8 O4 C9 C10 -170.67(16) . . . . ?
C13 O6 C12 C11 -175.24(14) . . . . ?
C12 O6 C13 C14 -176.32(14) . . . . ?
C14 O1 C3 C4 -177.43(15) . . . . ?
C9 O4 C8 C7 -170.75(16) . . . . ?
C10 O5 C11 C12 -178.16(17) . . . . ?
